data_2224398
loop_
_publ_author_name
'Zhang, Jinfang'

_publ_section_title
<i>catena</i>-Poly[[bis(dimethylformamide-\k<i>O</i>)cadmium(II)]-di-\m~2~-dicyanamido-\k^4^<i>N</i>^1^:<i>N</i>^5^]
_journal_coeditor_code PV2226
_journal_issue 12
_journal_name_full 'Acta Crystallographica Section E'
_journal_page_first m1550
_journal_paper_doi 10.1107/S1600536809046364
_journal_volume 65
_journal_year 2009
_chemical_formula_iupac '[Cd (C2 N3)2 (C3 H7 N O)2]'
_chemical_formula_sum 'C10 H14 Cd N8 O2'
_chemical_formula_weight 390.70
_chemical_name_systematic
;
<i>catena</i>-Poly[[bis(dimethylformamide-\k<i>O</i>)cadmium(II)]-
di-\m~2~-dicyanamido-\k^4^<i>N</i>^1^:<i>N</i>^5^]
;
_space_group_IT_number 2
_symmetry_cell_setting triclinic
_symmetry_space_group_name_Hall '-P 1'
_symmetry_space_group_name_H-M 'P -1'
_atom_sites_solution_hydrogens geom
_atom_sites_solution_primary direct
_atom_sites_solution_secondary difmap
_audit_creation_method 'SHELXTL (Sheldrick, 2000)'
_cell_angle_alpha 104.28(3)
_cell_angle_beta 106.90(3)
_cell_angle_gamma 97.05(3)
_cell_formula_units_Z 1
_cell_length_a 6.5325(13)
_cell_length_b 7.6003(15)
_cell_length_c 8.6051(17)
_cell_measurement_reflns_used 1884
_cell_measurement_temperature 293(2)
_cell_measurement_theta_max 28.3699
_cell_measurement_theta_min 3.3337
_cell_volume 387.35(17)
_computing_cell_refinement 'CrystalClear (Rigaku, 2008)'
_computing_data_collection 'CrystalClear (Rigaku, 2008)'
_computing_data_reduction 'CrystalClear (Rigaku, 2008)'
_computing_molecular_graphics 'SHELXTL (Sheldrick, 2008)'
_computing_publication_material 'SHELXTL (Sheldrick, 2008)'
_computing_structure_refinement 'SHELXT07 (Sheldrick, 2008)'
_computing_structure_solution 'SHELXS97 (Sheldrick, 2008)'
_diffrn_ambient_temperature 293(2)
_diffrn_measured_fraction_theta_full 0.978
_diffrn_measured_fraction_theta_max 0.978
_diffrn_measurement_device_type 'Rigaku Saturn724+'
_diffrn_measurement_method dtprofit.ref
_diffrn_radiation_monochromator graphite
_diffrn_radiation_source 'fine-focus sealed tube'
_diffrn_radiation_type MoK\a
_diffrn_radiation_wavelength 0.71073
_diffrn_reflns_av_R_equivalents 0.0245
_diffrn_reflns_av_sigmaI/netI 0.0219
_diffrn_reflns_limit_h_max 7
_diffrn_reflns_limit_h_min -7
_diffrn_reflns_limit_k_max 9
_diffrn_reflns_limit_k_min -7
_diffrn_reflns_limit_l_max 10
_diffrn_reflns_limit_l_min -9
_diffrn_reflns_number 3505
_diffrn_reflns_theta_full 25.50
_diffrn_reflns_theta_max 25.50
_diffrn_reflns_theta_min 3.33
_diffrn_standards_interval_time 0
_diffrn_standards_number 0
_exptl_absorpt_coefficient_mu 1.427
_exptl_absorpt_correction_T_max 0.4804
_exptl_absorpt_correction_T_min 0.2386
_exptl_absorpt_correction_type multi-scan
_exptl_absorpt_process_details '(SADABS; Sheldrick, 1996)'
_exptl_crystal_colour colorless
_exptl_crystal_density_diffrn 1.675
_exptl_crystal_density_method 'not measured'
_exptl_crystal_description block
_exptl_crystal_F_000 194
_exptl_crystal_size_max 0.2
_exptl_crystal_size_mid 0.16
_exptl_crystal_size_min 0.12
_refine_diff_density_max 0.443
_refine_diff_density_min -0.357
_refine_ls_extinction_method none
_refine_ls_goodness_of_fit_ref 1.095
_refine_ls_hydrogen_treatment constr
_refine_ls_matrix_type full
_refine_ls_number_parameters 97
_refine_ls_number_reflns 1410
_refine_ls_number_restraints 0
_refine_ls_restrained_S_all 1.095
_refine_ls_R_factor_all 0.0216
_refine_ls_R_factor_gt 0.0215
_refine_ls_shift/su_max 0.000
_refine_ls_shift/su_mean 0.000
_refine_ls_structure_factor_coef Fsqd
_refine_ls_weighting_details 'calc w=1/[\s^2^(Fo^2^)+(0.0390P)^2^+0.0503P] where P=(Fo^2^+2Fc^2^)/3'
_refine_ls_weighting_scheme calc
_refine_ls_wR_factor_gt 0.0577
_refine_ls_wR_factor_ref 0.0577
_reflns_number_gt 1408
_reflns_number_total 1410
_reflns_threshold_expression I>2\s(I)
_cod_data_source_file pv2226.cif
_cod_data_source_block I
_cod_database_code 2224398
_cod_database_fobs_code 2224398

loop_
_symmetry_equiv_pos_as_xyz
'x, y, z'
'-x, -y, -z'

loop_
_atom_site_type_symbol
_atom_site_label
_atom_site_fract_x
_atom_site_fract_y
_atom_site_fract_z
_atom_site_U_iso_or_equiv
_atom_site_adp_type
_atom_site_calc_flag
_atom_site_refinement_flags
_atom_site_occupancy
_atom_site_disorder_assembly
_atom_site_disorder_group
Cd Cd1 0.5000 0.5000 0.0000 0.04117(11) Uani d S 1 . .
O O1 0.7512(3) 0.6362(3) 0.2708(2) 0.0572(5) Uani d . 1 . .
N N1 0.2979(4) 0.3110(3) 0.0987(3) 0.0570(6) Uani d . 1 . .
N N2 0.2301(6) 0.0218(4) 0.1653(4) 0.0781(9) Uani d . 1 . .
N N4 1.1012(4) 0.7109(3) 0.4447(3) 0.0500(5) Uani d . 1 . .
N N3 0.6991(4) 0.2758(3) -0.0440(3) 0.0598(6) Uani d . 1 . .
C C1 0.2690(4) 0.1705(3) 0.1214(3) 0.0449(5) Uani d . 1 . .
C C5 1.3277(5) 0.6980(6) 0.4658(4) 0.0755(9) Uani d . 1 . .
H H5A 1.3381 0.6327 0.3586 0.113 Uiso calc R 1 . .
H H5B 1.3766 0.6322 0.5470 0.113 Uiso calc R 1 . .
H H5C 1.4177 0.8205 0.5059 0.113 Uiso calc R 1 . .
C C4 1.0524(7) 0.8062(5) 0.5930(4) 0.0728(9) Uani d . 1 . .
H H4A 0.8984 0.8039 0.5624 0.109 Uiso calc R 1 . .
H H4B 1.1323 0.9326 0.6357 0.109 Uiso calc R 1 . .
H H4C 1.0943 0.7454 0.6792 0.109 Uiso calc R 1 . .
C C2 0.9476(4) 0.6352(4) 0.2975(3) 0.0468(6) Uani d . 1 . .
H H2A 0.9885 0.5765 0.2063 0.056 Uiso calc R 1 . .
C C3 0.7261(4) 0.1317(3) -0.0954(3) 0.0427(5) Uani d . 1 . .

loop_
_atom_site_aniso_label
_atom_site_aniso_U_11
_atom_site_aniso_U_22
_atom_site_aniso_U_33
_atom_site_aniso_U_12
_atom_site_aniso_U_13
_atom_site_aniso_U_23
Cd1 0.04194(16) 0.03209(15) 0.04955(17) 0.01065(10) 0.01353(11) 0.01291(10)
O1 0.0480(11) 0.0673(13) 0.0488(9) 0.0118(9) 0.0137(8) 0.0076(9)
N1 0.0607(14) 0.0420(12) 0.0744(15) 0.0081(10) 0.0296(12) 0.0209(11)
N2 0.136(3) 0.0421(13) 0.0862(18) 0.0263(15) 0.077(2) 0.0210(13)
N4 0.0533(12) 0.0530(12) 0.0389(10) 0.0105(10) 0.0105(9) 0.0115(9)
N3 0.0660(15) 0.0466(13) 0.0771(15) 0.0271(11) 0.0296(12) 0.0221(11)
C1 0.0469(13) 0.0378(13) 0.0505(13) 0.0082(10) 0.0217(10) 0.0080(10)
C5 0.0518(17) 0.100(3) 0.0616(18) 0.0162(17) 0.0065(14) 0.0165(17)
C4 0.093(2) 0.076(2) 0.0426(14) 0.0225(18) 0.0204(15) 0.0069(14)
C2 0.0495(14) 0.0473(14) 0.0397(12) 0.0070(11) 0.0134(10) 0.0096(10)
C3 0.0457(13) 0.0391(13) 0.0461(12) 0.0110(10) 0.0167(10) 0.0150(10)

loop_
_atom_type_symbol
_atom_type_description
_atom_type_scat_dispersion_real
_atom_type_scat_dispersion_imag
_atom_type_scat_source
C C 0.0033 0.0016 'International Tables Vol C Tables 4.2.6.8 and 6.1.1.4'
Cd Cd -0.8075 1.2024 'International Tables Vol C Tables 4.2.6.8 and 6.1.1.4'
N N 0.0061 0.0033 'International Tables Vol C Tables 4.2.6.8 and 6.1.1.4'
O O 0.0106 0.0060 'International Tables Vol C Tables 4.2.6.8 and 6.1.1.4'
H H 0.0000 0.0000 'International Tables Vol C Tables 4.2.6.8 and 6.1.1.4'

loop_
_geom_angle_atom_site_label_1
_geom_angle_atom_site_label_2
_geom_angle_atom_site_label_3
_geom_angle_site_symmetry_1
_geom_angle_site_symmetry_3
_geom_angle
_geom_angle_publ_flag
N3 Cd1 N3 2_665 . 180.0 ?
N3 Cd1 N1 2_665 . 91.27(9) ?
N3 Cd1 N1 . . 88.73(9) ?
N3 Cd1 N1 2_665 2_665 88.73(9) ?
N3 Cd1 N1 . 2_665 91.27(9) ?
N1 Cd1 N1 . 2_665 180.00(11) ?
N3 Cd1 O1 2_665 . 90.45(9) ?
N3 Cd1 O1 . . 89.55(9) ?
N1 Cd1 O1 . . 91.26(9) ?
N1 Cd1 O1 2_665 . 88.74(9) ?
N3 Cd1 O1 2_665 2_665 89.55(9) ?
N3 Cd1 O1 . 2_665 90.45(9) ?
N1 Cd1 O1 . 2_665 88.74(9) ?
N1 Cd1 O1 2_665 2_665 91.26(9) ?
O1 Cd1 O1 . 2_665 180.00(11) ?
C2 O1 Cd1 . . 120.12(16) ?
C1 N1 Cd1 . . 145.5(2) ?
C3 N2 C1 2_655 . 122.3(2) ?
C2 N4 C4 . . 121.4(3) ?
C2 N4 C5 . . 120.8(2) ?
C4 N4 C5 . . 117.7(3) ?
C3 N3 Cd1 . . 156.3(2) ?
N1 C1 N2 . . 172.2(3) ?
N4 C5 H5A . . 109.5 ?
N4 C5 H5B . . 109.5 ?
H5A C5 H5B . . 109.5 ?
N4 C5 H5C . . 109.5 ?
H5A C5 H5C . . 109.5 ?
H5B C5 H5C . . 109.5 ?
N4 C4 H4A . . 109.5 ?
N4 C4 H4B . . 109.5 ?
H4A C4 H4B . . 109.5 ?
N4 C4 H4C . . 109.5 ?
H4A C4 H4C . . 109.5 ?
H4B C4 H4C . . 109.5 ?
O1 C2 N4 . . 124.5(2) ?
O1 C2 H2A . . 117.7 ?
N4 C2 H2A . . 117.7 ?
N3 C3 N2 . 2_655 172.2(3) ?

loop_
_geom_bond_atom_site_label_1
_geom_bond_atom_site_label_2
_geom_bond_site_symmetry_2
_geom_bond_distance
_geom_bond_publ_flag
Cd1 N3 2_665 2.291(2) ?
Cd1 N3 . 2.291(2) ?
Cd1 N1 . 2.306(2) ?
Cd1 N1 2_665 2.306(2) ?
Cd1 O1 . 2.316(2) ?
Cd1 O1 2_665 2.316(2) ?
O1 C2 . 1.237(3) ?
N1 C1 . 1.136(3) ?
N2 C3 2_655 1.281(4) ?
N2 C1 . 1.296(4) ?
N4 C2 . 1.305(3) ?
N4 C4 . 1.446(4) ?
N4 C5 . 1.456(4) ?
N3 C3 . 1.132(3) ?
C5 H5A . 0.9600 ?
C5 H5B . 0.9600 ?
C5 H5C . 0.9600 ?
C4 H4A . 0.9600 ?
C4 H4B . 0.9600 ?
C4 H4C . 0.9600 ?
C2 H2A . 0.9300 ?
C3 N2 2_655 1.281(4) ?
